data_7721171
loop_
_publ_author_name
'Sanchez-Lecuona, Gabriela'
'Wells, Garrett M.'
'Gyton, Matthew Robert'
'Zamora-Moreno, Julio'
'Duckett, Simon B.'
'Webster, Charles E.'
'Montiel-Palma, Virginia'

_publ_section_title
;
 Zwitterionic-to-cationic ruthenium carbazole complexes: structure and
 selective hydroboration of quinolines and pyridines
;
_journal_name_full 'Dalton Transactions'
_journal_paper_doi 10.1039/D6DT00915H
_journal_year 2026
_chemical_formula_sum 'C81 H54 B F24 N P2 Ru'
_chemical_formula_weight 1671.07
_space_group_crystal_system triclinic
_space_group_IT_number 2
_space_group_name_Hall '-P 1'
_space_group_name_H-M_alt 'P -1'
_atom_sites_solution_hydrogens geom
_audit_creation_method
;FinalCif 2024.9-0 by Daniel Kratzert, Freiburg 2026, 
https://dkratzert.de/finalcif.html
;
_audit_update_record
;
2026-06-04 deposited with the CCDC.	2026-06-18 downloaded from the CCDC.
;
_cell_angle_alpha 68.596(2)
_cell_angle_beta 78.604(2)
_cell_angle_gamma 84.300(2)
_cell_formula_units_Z 2
_cell_length_a 12.8091(5)
_cell_length_b 17.3382(6)
_cell_length_c 18.2747(7)
_cell_measurement_temperature 109(2)
_cell_volume 3702.5(2)
_computing_structure_refinement 'SHELXL-2019/2 (Sheldrick, 2019)'
_diffrn_ambient_temperature 109(2)
_diffrn_measured_fraction_theta_full 0.984
_diffrn_measured_fraction_theta_max 0.986
_diffrn_radiation_type MoK\a
_diffrn_radiation_wavelength 0.71073
_diffrn_reflns_av_R_equivalents 0.0489
_diffrn_reflns_av_unetI/netI 0.0247
_diffrn_reflns_Laue_measured_fraction_full 0.984
_diffrn_reflns_Laue_measured_fraction_max 0.986
_diffrn_reflns_limit_h_max 16
_diffrn_reflns_limit_h_min -16
_diffrn_reflns_limit_k_max 21
_diffrn_reflns_limit_k_min -21
_diffrn_reflns_limit_l_max 22
_diffrn_reflns_limit_l_min -22
_diffrn_reflns_number 139122
_diffrn_reflns_point_group_measured_fraction_full 0.984
_diffrn_reflns_point_group_measured_fraction_max 0.986
_diffrn_reflns_theta_full 25.242
_diffrn_reflns_theta_max 26.372
_diffrn_reflns_theta_min 1.951
_exptl_absorpt_coefficient_mu 0.361
_exptl_crystal_density_diffrn 1.499
_exptl_crystal_F_000 1684
_exptl_crystal_size_max 0.360
_exptl_crystal_size_mid 0.281
_exptl_crystal_size_min 0.149
_refine_diff_density_max 1.684
_refine_diff_density_min -0.984
_refine_diff_density_rms 0.104
_refine_ls_extinction_method none
_refine_ls_goodness_of_fit_ref 1.030
_refine_ls_hydrogen_treatment constr
_refine_ls_matrix_type full
_refine_ls_number_parameters 1281
_refine_ls_number_reflns 14929
_refine_ls_number_restraints 1626
_refine_ls_restrained_S_all 1.068
_refine_ls_R_factor_all 0.0616
_refine_ls_R_factor_gt 0.0571
_refine_ls_shift/su_max 0.002
_refine_ls_shift/su_mean 0.000
_refine_ls_structure_factor_coef Fsqd
_refine_ls_weighting_details 'w=1/[\s^2^(Fo^2^)+(0.1039P)^2^+8.1947P] where P=(Fo^2^+2Fc^2^)/3'
_refine_ls_weighting_scheme calc
_refine_ls_wR_factor_gt 0.1672
_refine_ls_wR_factor_ref 0.1722
_reflns_Friedel_coverage 0.000
_reflns_number_gt 13417
_reflns_number_total 14929
_reflns_threshold_expression 'I > 2\s(I)'
_cod_data_source_file d6dt00915h2.cif
_cod_data_source_block e_vm_060_final
_cod_database_code 7721171
_shelx_shelxl_version_number 2019/3
_shelx_space_group_comment
;
The symmetry employed for this shelxl refinement is uniquely defined
by the following loop, which should always be used as a source of
symmetry information in preference to the above space-group names.
They are only intended as comments.
;
_shelx_estimated_absorpt_t_min 0.881
_shelx_estimated_absorpt_t_max 0.948

loop_
_space_group_symop_operation_xyz
'x, y, z'
'-x, -y, -z'

loop_
_atom_site_label
_atom_site_type_symbol
_atom_site_fract_x
_atom_site_fract_y
_atom_site_fract_z
_atom_site_U_iso_or_equiv
_atom_site_adp_type
_atom_site_occupancy
_atom_site_site_symmetry_order
_atom_site_calc_flag
_atom_site_refinement_flags_posn
_atom_site_refinement_flags_adp
_atom_site_refinement_flags_occupancy
_atom_site_disorder_assembly
_atom_site_disorder_group
Ru1 Ru 0.68781(2) 0.76358(2) 0.22797(2) 0.02238(10) Uani 1 1 d . . . . .
P1 P 0.81959(6) 0.84927(5) 0.12946(5) 0.02040(17) Uani 1 1 d . . . . .
P2 P 0.61054(6) 0.71048(5) 0.15051(5) 0.02179(17) Uani 1 1 d . . . . .
N1 N 0.7300(2) 0.54656(19) 0.33450(19) 0.0347(7) Uani 1 1 d . . . . .
H1 H 0.684751 0.508828 0.340472 0.042 Uiso 1 1 calc R U . . .
C1 C 0.8422(3) 0.5348(2) 0.3257(2) 0.0340(8) Uani 1 1 d . . . . .
C2 C 0.9025(3) 0.4662(2) 0.3223(2) 0.0391(8) Uani 1 1 d . . . . .
H2 H 0.871647 0.417285 0.325477 0.047 Uiso 1 1 calc R U . . .
C3 C 1.0097(3) 0.4724(2) 0.3142(2) 0.0394(8) Uani 1 1 d . . . . .
H3 H 1.053900 0.425804 0.311462 0.047 Uiso 1 1 calc R U . . .
C4 C 1.0587(3) 0.5425(2) 0.3097(2) 0.0394(9) Uani 1 1 d . . . . .
H4 H 1.133924 0.542873 0.304849 0.047 Uiso 1 1 calc R U . . .
C5 C 0.9957(3) 0.6125(2) 0.3124(2) 0.0408(9) Uani 1 1 d . . . . .
H5 H 1.026801 0.661364 0.309392 0.049 Uiso 1 1 calc R U . . .
C6 C 0.8839(3) 0.6081(2) 0.31992(19) 0.0322(7) Uani 1 1 d . . . . .
C7 C 0.7962(3) 0.6666(2) 0.32320(19) 0.0341(8) Uani 1 1 d . . . . .
C8 C 0.7893(3) 0.7478(3) 0.3246(2) 0.0381(8) Uani 1 1 d . . . . .
H8 H 0.855336 0.780134 0.310497 0.046 Uiso 1 1 calc R U . . .
C9 C 0.6902(4) 0.7845(3) 0.3413(2) 0.0425(10) Uani 1 1 d . . . . .
H9 H 0.685664 0.842262 0.341719 0.051 Uiso 1 1 calc R U . . .
C10 C 0.5956(4) 0.7440(3) 0.3482(2) 0.0460(11) Uani 1 1 d . . . . .
H10 H 0.525148 0.773701 0.353952 0.055 Uiso 1 1 calc R U . . .
C11 C 0.6001(3) 0.6664(3) 0.3387(2) 0.0400(9) Uani 1 1 d . . . . .
H11 H 0.534415 0.640636 0.337208 0.048 Uiso 1 1 calc R U . . .
C12 C 0.7030(3) 0.6256(2) 0.3323(2) 0.0371(8) Uani 1 1 d . . . . .
C13 C 0.5862(3) 0.8723(2) 0.1859(2) 0.0276(7) Uani 1 1 d . . . . .
H13A H 0.516037 0.863760 0.220313 0.041 Uiso 1 1 calc R U . . .
H13B H 0.578290 0.881653 0.131005 0.041 Uiso 1 1 calc R U . . .
H13C H 0.618270 0.920627 0.187289 0.041 Uiso 1 1 calc R U . . .
C14 C 0.9054(3) 0.8912(2) 0.17495(19) 0.0265(6) Uani 1 1 d . . . . .
C15 C 1.0162(3) 0.8787(2) 0.1632(2) 0.0310(7) Uani 1 1 d . . . . .
H15 H 1.049306 0.847853 0.130863 0.037 Uiso 1 1 calc R U . . .
C16 C 1.0778(3) 0.9115(3) 0.1992(3) 0.0417(9) Uani 1 1 d . . . . .
H16 H 1.152789 0.901736 0.192198 0.050 Uiso 1 1 calc R U . . .
C17 C 1.0308(4) 0.9580(3) 0.2447(3) 0.0488(10) Uani 1 1 d . . . . .
H17 H 1.073536 0.981149 0.267957 0.059 Uiso 1 1 calc R U . . .
C18 C 0.9213(4) 0.9709(3) 0.2565(3) 0.0454(10) Uani 1 1 d . . . . .
H18 H 0.889003 1.002994 0.287864 0.054 Uiso 1 1 calc R U . . .
C19 C 0.8590(3) 0.9372(2) 0.2226(2) 0.0341(8) Uani 1 1 d . . . . .
H19 H 0.783768 0.945412 0.231864 0.041 Uiso 1 1 calc R U . . .
C20 C 0.7777(2) 0.94478(19) 0.05372(18) 0.0240(6) Uani 1 1 d . . . . .
C21 C 0.7762(3) 1.0224(2) 0.0592(2) 0.0385(8) Uani 1 1 d . . . . .
H21 H 0.805361 1.028925 0.100471 0.046 Uiso 1 1 calc R U . . .
C22 C 0.7325(4) 1.0912(2) 0.0049(2) 0.0440(10) Uani 1 1 d . . . . .
H22 H 0.732268 1.144092 0.009464 0.053 Uiso 1 1 calc R U . . .
C23 C 0.6901(3) 1.0833(2) -0.0549(2) 0.0416(9) Uani 1 1 d . . . . .
H23 H 0.658253 1.130058 -0.090569 0.050 Uiso 1 1 calc R U . . .
C24 C 0.6938(4) 1.0070(3) -0.0631(3) 0.0460(10) Uani 1 1 d . . . . .
H24 H 0.665672 1.001394 -0.105216 0.055 Uiso 1 1 calc R U . . .
C25 C 0.7388(3) 0.9383(2) -0.0099(2) 0.0356(8) Uani 1 1 d . . . . .
H25 H 0.743120 0.886373 -0.016918 0.043 Uiso 1 1 calc R U . . .
C26 C 0.9173(2) 0.8003(2) 0.07126(18) 0.0232(6) Uani 1 1 d . . . . .
C27 C 0.9464(3) 0.7174(2) 0.1090(2) 0.0262(6) Uani 1 1 d . . . . .
H27 H 0.913297 0.688389 0.162288 0.031 Uiso 1 1 calc R U . . .
C28 C 1.0236(3) 0.6765(2) 0.0693(2) 0.0355(8) Uani 1 1 d . . . . .
H28 H 1.043493 0.620284 0.095615 0.043 Uiso 1 1 calc R U . . .
C29 C 1.0706(3) 0.7185(3) -0.0085(2) 0.0386(9) Uani 1 1 d . . . . .
H29 H 1.121970 0.690782 -0.036196 0.046 Uiso 1 1 calc R U . . .
C30 C 1.0429(3) 0.8014(3) -0.0465(2) 0.0384(8) Uani 1 1 d . . . . .
H30 H 1.075677 0.829872 -0.100045 0.046 Uiso 1 1 calc R U . . .
C31 C 0.9680(3) 0.8426(2) -0.0070(2) 0.0297(7) Uani 1 1 d . . . . .
H31 H 0.951015 0.899478 -0.032898 0.036 Uiso 1 1 calc R U . . .
C32 C 0.6430(3) 0.7494(2) 0.04075(19) 0.0261(6) Uani 1 1 d . . . . .
C33 C 0.7367(3) 0.7244(2) 0.0005(2) 0.0310(7) Uani 1 1 d . . . . .
H33 H 0.782102 0.683277 0.030304 0.037 Uiso 1 1 calc R U . . .
C34 C 0.7652(4) 0.7584(3) -0.0823(2) 0.0422(9) Uani 1 1 d . . . . .
H34 H 0.829909 0.741306 -0.108547 0.051 Uiso 1 1 calc R U . . .
C35 C 0.6983(4) 0.8174(3) -0.1259(2) 0.0471(11) Uani 1 1 d . . . . .
H35 H 0.717578 0.841411 -0.182303 0.057 Uiso 1 1 calc R U . . .
C36 C 0.6038(4) 0.8416(3) -0.0878(2) 0.0446(10) Uani 1 1 d . . . . .
H36 H 0.557071 0.880637 -0.118250 0.053 Uiso 1 1 calc R U . . .
C37 C 0.5766(3) 0.8089(2) -0.0050(2) 0.0351(8) Uani 1 1 d . . . . .
H37 H 0.512401 0.827231 0.020749 0.042 Uiso 1 1 calc R U . . .
C38 C 0.4633(3) 0.7156(2) 0.1657(2) 0.0302(7) Uani 1 1 d . . . . .
C39 C 0.4019(3) 0.7370(2) 0.2277(2) 0.0364(8) Uani 1 1 d . . . . .
H39 H 0.435582 0.752659 0.261764 0.044 Uiso 1 1 calc R U . . .
C40 C 0.2906(3) 0.7355(3) 0.2400(3) 0.0470(11) Uani 1 1 d . . . . .
H40 H 0.249097 0.749877 0.282567 0.056 Uiso 1 1 calc R U . . .
C41 C 0.2409(3) 0.7131(3) 0.1903(3) 0.0498(12) Uani 1 1 d . . . . .
H41 H 0.165339 0.713588 0.197981 0.060 Uiso 1 1 calc R U . . .
C42 C 0.3012(3) 0.6899(2) 0.1292(3) 0.0428(10) Uani 1 1 d . . . . .
H42 H 0.267107 0.673159 0.095946 0.051 Uiso 1 1 calc R U . . .
C43 C 0.4121(3) 0.6914(2) 0.1170(2) 0.0353(8) Uani 1 1 d . . . . .
H43 H 0.453370 0.675780 0.075047 0.042 Uiso 1 1 calc R U . . .
C44 C 0.6336(3) 0.59736(19) 0.17748(19) 0.0253(6) Uani 1 1 d . . . . .
C45 C 0.5507(3) 0.5423(2) 0.2160(2) 0.0303(7) Uani 1 1 d . . . . .
H45 H 0.480511 0.563214 0.228011 0.036 Uiso 1 1 calc R U . . .
C46 C 0.5697(3) 0.4568(2) 0.2372(2) 0.0366(8) Uani 1 1 d . . . . .
H46 H 0.512544 0.420151 0.263468 0.044 Uiso 1 1 calc R U . . .
C47 C 0.6707(3) 0.4255(2) 0.2201(2) 0.0382(9) Uani 1 1 d . . . . .
H47 H 0.683051 0.367444 0.233388 0.046 Uiso 1 1 calc R U . . .
C48 C 0.7545(3) 0.4792(2) 0.1834(2) 0.0380(8) Uani 1 1 d . . . . .
H48 H 0.824331 0.457738 0.171539 0.046 Uiso 1 1 calc R U . . .
C49 C 0.7369(3) 0.5643(2) 0.1637(2) 0.0315(7) Uani 1 1 d . . . . .
H49 H 0.795285 0.600319 0.140755 0.038 Uiso 1 1 calc R U . . .
B1 B 0.2999(3) 0.2422(2) 0.36455(19) 0.0175(6) Uani 1 1 d . . . . .
C111 C 0.3529(2) 0.29537(18) 0.40500(17) 0.0183(5) Uani 1 1 d . . . . .
C112 C 0.4572(2) 0.27497(18) 0.42263(17) 0.0192(6) Uani 1 1 d . . . . .
H112 H 0.491180 0.224808 0.419283 0.023 Uiso 1 1 calc R U . . .
C113 C 0.5109(2) 0.32611(18) 0.44454(17) 0.0200(6) Uani 1 1 d . . . . .
C114 C 0.4641(2) 0.39964(19) 0.45162(18) 0.0211(6) Uani 1 1 d . . . . .
H114 H 0.501028 0.434299 0.467322 0.025 Uiso 1 1 calc R U . . .
C115 C 0.3620(2) 0.42049(18) 0.43495(18) 0.0205(6) Uani 1 1 d . . . . .
C116 C 0.3075(2) 0.36934(18) 0.41202(17) 0.0204(6) Uani 1 1 d . . . . .
H116 H 0.237587 0.385520 0.400918 0.025 Uiso 1 1 calc R U . . .
C11A C 0.6259(12) 0.3059(8) 0.4635(8) 0.024(2) Uani 0.5 1 d D U P A 1
F11A F 0.6644(15) 0.2347(7) 0.4531(6) 0.0271(18) Uani 0.5 1 d D U P A 1
F12A F 0.697(2) 0.3633(8) 0.4178(12) 0.031(3) Uani 0.5 1 d D U P A 1
F13A F 0.6291(17) 0.2952(8) 0.5385(8) 0.0274(17) Uani 0.5 1 d D U P A 1
C11C C 0.3111(10) 0.5025(7) 0.4362(7) 0.0247(18) Uani 0.5 1 d D U P B 1
F14A F 0.2917(10) 0.5526(11) 0.3638(6) 0.0325(18) Uani 0.5 1 d D U P B 1
F15A F 0.3703(7) 0.5461(6) 0.4589(5) 0.0427(18) Uani 0.5 1 d D U P B 1
F16A F 0.2177(11) 0.4921(16) 0.4844(8) 0.041(2) Uani 0.5 1 d D U P B 1
C11B C 0.6203(12) 0.3039(7) 0.4580(8) 0.0204(17) Uani 0.5 1 d D U P A 2
F11B F 0.6664(15) 0.2445(8) 0.4300(6) 0.033(2) Uani 0.5 1 d D U P A 2
F12B F 0.682(2) 0.3697(8) 0.4197(12) 0.028(2) Uani 0.5 1 d D U P A 2
F13B F 0.6302(18) 0.2781(8) 0.5340(8) 0.041(3) Uani 0.5 1 d D U P A 2
C11D C 0.3066(11) 0.4971(7) 0.4428(7) 0.029(2) Uani 0.5 1 d D U P B 2
F14B F 0.3145(11) 0.5576(11) 0.3705(5) 0.042(2) Uani 0.5 1 d D U P B 2
F15B F 0.3505(8) 0.5259(6) 0.4879(5) 0.0453(19) Uani 0.5 1 d D U P B 2
F16B F 0.2035(11) 0.4906(16) 0.4724(8) 0.038(2) Uani 0.5 1 d D U P B 2
C121 C 0.1700(2) 0.25073(17) 0.37738(18) 0.0186(5) Uani 1 1 d . U . . .
C122 C 0.1099(2) 0.25356(19) 0.44882(19) 0.0237(6) Uani 1 1 d . U . . .
H122 H 0.145430 0.257527 0.488219 0.028 Uiso 1 1 calc R U . . .
C123 C -0.0014(3) 0.2507(2) 0.4642(2) 0.0303(7) Uani 1 1 d . U . . .
C124 C -0.0563(3) 0.2449(2) 0.4085(2) 0.0305(7) Uani 1 1 d . U . . .
H124 H -0.131884 0.243022 0.418989 0.037 Uiso 1 1 calc R U . . .
C125 C 0.0018(3) 0.2420(2) 0.3371(2) 0.0304(7) Uani 1 1 d . U . . .
C126 C 0.1128(2) 0.24460(19) 0.3217(2) 0.0231(6) Uani 1 1 d . U . . .
H126 H 0.150619 0.242127 0.272281 0.028 Uiso 1 1 calc R U . . .
C12A C -0.053(3) 0.240(2) 0.2685(13) 0.0445(18) Uani 0.5 1 d . U P C 1
F24A F -0.0145(10) 0.2156(6) 0.6031(11) 0.066(3) Uani 0.5 1 d D U P D 1
F25A F -0.1581(6) 0.2419(7) 0.5562(5) 0.102(3) Uani 0.5 1 d D U P D 1
F26A F -0.0568(8) 0.3399(5) 0.5378(5) 0.099(2) Uani 0.5 1 d D U P D 1
C12C C -0.063(3) 0.2649(13) 0.5405(18) 0.052(2) Uani 0.5 1 d . U P D 1
F21B F -0.0324(7) 0.1735(5) 0.2535(8) 0.056(2) Uani 0.5 1 d D U P C 1
F22B F -0.1560(5) 0.2539(4) 0.2836(4) 0.0580(17) Uani 0.5 1 d D U P C 1
F23B F -0.0192(5) 0.3034(5) 0.1983(5) 0.0585(19) Uani 0.5 1 d D U P C 1
C12B C -0.055(3) 0.234(2) 0.2796(13) 0.0459(19) Uani 0.5 1 d . U P C 2
F24B F -0.0096(9) 0.2395(6) 0.5976(10) 0.0511(19) Uani 0.5 1 d D U P D 2
F25B F -0.1426(5) 0.1936(4) 0.5735(4) 0.0578(16) Uani 0.5 1 d D U P D 2
F26B F -0.1205(5) 0.3220(4) 0.5331(4) 0.0648(19) Uani 0.5 1 d D U P D 2
C12D C -0.063(2) 0.2503(11) 0.5418(17) 0.045(2) Uani 0.5 1 d . U P D 2
F21D F -0.0018(6) 0.1850(5) 0.2396(7) 0.0519(19) Uani 0.5 1 d D U P C 2
F22D F -0.1505(5) 0.2087(6) 0.3054(5) 0.090(2) Uani 0.5 1 d D U P C 2
F23D F -0.0601(7) 0.3083(5) 0.2154(7) 0.085(2) Uani 0.5 1 d D U P C 2
C131 C 0.3234(2) 0.14236(18) 0.40389(18) 0.0193(6) Uani 1 1 d . . . . .
C132 C 0.3316(2) 0.10132(18) 0.48455(18) 0.0201(6) Uani 1 1 d . . . . .
H132 H 0.328481 0.133108 0.517716 0.024 Uiso 1 1 calc R U . . .
C133 C 0.3442(2) 0.0157(2) 0.5174(2) 0.0260(7) Uani 1 1 d . . . . .
C134 C 0.3493(3) -0.0331(2) 0.4705(2) 0.0350(8) Uani 1 1 d . . . . .
H134 H 0.358014 -0.091692 0.492756 0.042 Uiso 1 1 calc R U . . .
C135 C 0.3413(3) 0.0062(2) 0.3905(2) 0.0356(8) Uani 1 1 d . . . . .
C136 C 0.3273(3) 0.0915(2) 0.3590(2) 0.0275(7) Uani 1 1 d . . . . .
H136 H 0.320101 0.116621 0.304441 0.033 Uiso 1 1 calc R U . . .
C13A C 0.3432(6) -0.0324(5) 0.6016(5) 0.0330(17) Uani 0.5 1 d D U P E 1
F31A F 0.3495(5) 0.0180(4) 0.6417(4) 0.0386(12) Uani 0.5 1 d D U P E 1
F32A F 0.4279(6) -0.0844(7) 0.6123(11) 0.038(2) Uani 0.5 1 d D U P E 1
F33A F 0.2577(4) -0.0766(3) 0.6401(3) 0.0404(12) Uani 0.5 1 d D U P E 1
C13C C 0.3520(5) -0.0393(4) 0.3316(5) 0.055(2) Uani 0.5 1 d D U P F 1
F34A F 0.4313(6) -0.0086(6) 0.2689(6) 0.061(2) Uani 0.5 1 d D U P F 1
F35A F 0.2652(5) -0.0289(4) 0.2987(4) 0.0568(15) Uani 0.5 1 d D U P F 1
F36A F 0.3733(6) -0.1193(4) 0.3618(6) 0.0471(16) Uani 0.5 1 d D U P F 1
C13B C 0.3577(6) -0.0214(6) 0.6060(5) 0.0314(17) Uani 0.5 1 d D U P E 2
F31B F 0.4029(6) 0.0286(4) 0.6318(4) 0.0575(17) Uani 0.5 1 d D U P E 2
F32B F 0.4165(8) -0.0918(7) 0.6226(12) 0.050(3) Uani 0.5 1 d D U P E 2
F33B F 0.2645(5) -0.0392(5) 0.6537(4) 0.077(2) Uani 0.5 1 d D U P E 2
C13D C 0.3509(7) -0.0427(5) 0.3391(6) 0.066(2) Uani 0.5 1 d D U P F 2
F34D F 0.3917(8) -0.0023(7) 0.2615(7) 0.083(3) Uani 0.5 1 d D U P F 2
F35D F 0.2561(7) -0.0671(6) 0.3381(6) 0.109(2) Uani 0.5 1 d D U P F 2
F36D F 0.4129(8) -0.1093(5) 0.3617(6) 0.075(3) Uani 0.5 1 d D U P F 2
C141 C 0.3579(2) 0.27927(19) 0.27066(18) 0.0204(6) Uani 1 1 d . . . . .
C142 C 0.4569(3) 0.2473(2) 0.24371(19) 0.0256(6) Uani 1 1 d . . . . .
H142 H 0.487410 0.199815 0.279449 0.031 Uiso 1 1 calc R U . . .
C143 C 0.5120(3) 0.2835(2) 0.1655(2) 0.0308(7) Uani 1 1 d . . . . .
C144 C 0.4701(3) 0.3528(3) 0.1119(2) 0.0378(8) Uani 1 1 d . . . . .
H144 H 0.507003 0.376932 0.058758 0.045 Uiso 1 1 calc R U . . .
C145 C 0.3736(3) 0.3860(2) 0.1373(2) 0.0355(8) Uani 1 1 d . . . . .
C146 C 0.3185(3) 0.35061(19) 0.2150(2) 0.0255(6) Uani 1 1 d . . . . .
H146 H 0.252555 0.375342 0.230747 0.031 Uiso 1 1 calc R U . . .
C14A C 0.6161(7) 0.2450(6) 0.1426(5) 0.045(2) Uani 0.5 1 d D U P G 1
F41A F 0.6100(12) 0.1647(6) 0.1508(6) 0.065(2) Uani 0.5 1 d D U P G 1
F42A F 0.6850(8) 0.2424(6) 0.1897(4) 0.0458(18) Uani 0.5 1 d D U P G 1
F43A F 0.6619(10) 0.2832(7) 0.0681(4) 0.094(3) Uani 0.5 1 d D U P G 1
C14C C 0.3290(5) 0.4583(5) 0.0757(4) 0.0468(19) Uani 0.5 1 d D U P H 1
F44A F 0.2224(4) 0.4559(4) 0.0839(4) 0.078(2) Uani 0.5 1 d D U P H 1
F45A F 0.3661(6) 0.4663(6) -0.0003(4) 0.0591(19) Uani 0.5 1 d D U P H 1
F46A F 0.3484(7) 0.5283(6) 0.0832(6) 0.075(2) Uani 0.5 1 d D U P H 1
C14B C 0.6173(7) 0.2424(6) 0.1415(5) 0.045(2) Uani 0.5 1 d D U P G 2
F41B F 0.6156(11) 0.1586(5) 0.1732(5) 0.0450(18) Uani 0.5 1 d D U P G 2
F42B F 0.7000(9) 0.2620(7) 0.1651(5) 0.057(2) Uani 0.5 1 d D U P G 2
F43B F 0.6426(9) 0.2617(5) 0.0635(4) 0.0515(17) Uani 0.5 1 d D U P G 2
C14D C 0.3317(5) 0.4669(5) 0.0856(5) 0.050(2) Uani 0.5 1 d D U P H 2
F44D F 0.2357(5) 0.4934(4) 0.1150(4) 0.080(2) Uani 0.5 1 d D U P H 2
F45D F 0.3213(7) 0.4610(6) 0.0166(5) 0.068(2) Uani 0.5 1 d D U P H 2
F46D F 0.3960(6) 0.5288(5) 0.0678(5) 0.0595(19) Uani 0.5 1 d D U P H 2

loop_
_atom_site_aniso_label
_atom_site_aniso_U_11
_atom_site_aniso_U_22
_atom_site_aniso_U_33
_atom_site_aniso_U_23
_atom_site_aniso_U_13
_atom_site_aniso_U_12
Ru1 0.02503(15) 0.02221(15) 0.01556(14) -0.00460(10) -0.00050(10) 0.00492(10)
P1 0.0219(4) 0.0213(4) 0.0181(4) -0.0081(3) -0.0033(3) 0.0031(3)
P2 0.0192(4) 0.0189(4) 0.0209(4) -0.0005(3) -0.0024(3) 0.0009(3)
N1 0.0288(15) 0.0285(15) 0.0373(17) -0.0014(13) -0.0038(12) -0.0011(12)
C1 0.0339(18) 0.0350(18) 0.0246(16) 0.0019(14) -0.0084(14) -0.0046(14)
C2 0.037(2) 0.036(2) 0.038(2) -0.0046(16) -0.0084(16) -0.0021(16)
C3 0.037(2) 0.0315(18) 0.042(2) -0.0026(16) -0.0083(16) 0.0004(15)
C4 0.0253(17) 0.041(2) 0.045(2) -0.0045(17) -0.0103(15) -0.0020(15)
C5 0.048(2) 0.0351(19) 0.0338(19) -0.0009(16) -0.0116(17) -0.0128(17)
C6 0.0417(19) 0.0299(17) 0.0188(15) -0.0023(13) -0.0082(14) 0.0091(15)
C7 0.041(2) 0.0390(19) 0.0157(15) -0.0042(14) -0.0058(13) 0.0084(15)
C8 0.050(2) 0.046(2) 0.0189(16) -0.0129(15) -0.0088(15) 0.0016(17)
C9 0.070(3) 0.036(2) 0.0177(16) -0.0097(14) -0.0027(16) 0.0068(19)
C10 0.047(2) 0.054(2) 0.0194(17) -0.0035(16) 0.0063(15) 0.0197(19)
C11 0.041(2) 0.041(2) 0.0219(17) 0.0057(15) 0.0002(15) -0.0062(16)
C12 0.055(2) 0.0275(17) 0.0173(15) 0.0011(13) 0.0005(15) 0.0046(16)
C13 0.0272(16) 0.0227(15) 0.0241(15) -0.0035(12) 0.0018(12) 0.0078(12)
C14 0.0303(16) 0.0267(16) 0.0242(15) -0.0109(13) -0.0064(13) 0.0013(13)
C15 0.0286(17) 0.0352(18) 0.0333(18) -0.0168(15) -0.0074(14) 0.0021(14)
C16 0.036(2) 0.050(2) 0.048(2) -0.0237(19) -0.0138(17) -0.0023(17)
C17 0.050(2) 0.062(3) 0.052(3) -0.034(2) -0.017(2) -0.006(2)
C18 0.052(2) 0.052(2) 0.048(2) -0.036(2) -0.0105(19) 0.0009(19)
C19 0.0347(18) 0.041(2) 0.0321(18) -0.0199(16) -0.0058(15) 0.0025(15)
C20 0.0217(14) 0.0233(15) 0.0216(15) -0.0030(12) -0.0020(12) 0.0010(12)
C21 0.055(2) 0.0285(18) 0.0310(18) -0.0114(15) -0.0074(17) 0.0062(16)
C22 0.060(3) 0.0258(18) 0.037(2) -0.0072(16) 0.0012(18) 0.0081(17)
C23 0.036(2) 0.0288(18) 0.040(2) 0.0088(16) -0.0045(16) 0.0032(15)
C24 0.052(2) 0.036(2) 0.042(2) 0.0064(17) -0.0237(19) -0.0114(18)
C25 0.042(2) 0.0242(16) 0.0379(19) -0.0004(14) -0.0170(16) -0.0089(14)
C26 0.0202(14) 0.0306(16) 0.0229(15) -0.0148(13) -0.0029(11) -0.0002(12)
C27 0.0230(15) 0.0308(17) 0.0268(16) -0.0133(13) -0.0049(12) 0.0033(12)
C28 0.0263(17) 0.0366(19) 0.050(2) -0.0250(17) -0.0063(15) 0.0053(14)
C29 0.0277(17) 0.050(2) 0.048(2) -0.0335(19) 0.0045(16) -0.0008(16)
C30 0.0341(19) 0.050(2) 0.0344(19) -0.0234(17) 0.0082(15) -0.0096(16)
C31 0.0317(17) 0.0323(17) 0.0248(16) -0.0114(14) 0.0008(13) -0.0063(14)
C32 0.0307(16) 0.0252(15) 0.0212(15) -0.0034(12) -0.0075(12) -0.0086(13)
C33 0.0370(18) 0.0320(17) 0.0262(17) -0.0116(14) -0.0059(14) -0.0061(14)
C34 0.057(2) 0.046(2) 0.0268(18) -0.0173(17) -0.0016(17) -0.0120(19)
C35 0.068(3) 0.053(2) 0.0227(18) -0.0079(17) -0.0127(18) -0.024(2)
C36 0.052(2) 0.039(2) 0.038(2) 0.0068(17) -0.0269(19) -0.0189(18)
C37 0.0291(17) 0.0315(18) 0.0358(19) 0.0042(15) -0.0121(14) -0.0111(14)
C38 0.0196(15) 0.0215(15) 0.0355(18) 0.0054(13) -0.0028(13) -0.0005(12)
C39 0.0286(17) 0.0271(17) 0.0342(19) 0.0065(14) 0.0022(14) 0.0040(14)
C40 0.0294(19) 0.036(2) 0.047(2) 0.0100(17) 0.0072(17) 0.0052(16)
C41 0.0214(17) 0.034(2) 0.066(3) 0.0127(19) -0.0022(18) -0.0020(15)
C42 0.0258(18) 0.0278(18) 0.061(3) 0.0031(17) -0.0122(17) -0.0028(14)
C43 0.0251(17) 0.0231(16) 0.046(2) 0.0027(15) -0.0090(15) -0.0012(13)
C44 0.0269(16) 0.0202(14) 0.0247(15) -0.0021(12) -0.0074(12) 0.0019(12)
C45 0.0290(17) 0.0245(16) 0.0294(17) 0.0011(13) -0.0068(13) -0.0024(13)
C46 0.046(2) 0.0236(17) 0.0350(19) 0.0016(14) -0.0160(16) -0.0050(15)
C47 0.060(2) 0.0216(16) 0.0359(19) -0.0084(14) -0.0228(18) 0.0073(16)
C48 0.042(2) 0.0333(19) 0.039(2) -0.0140(16) -0.0138(16) 0.0156(16)
C49 0.0288(17) 0.0297(17) 0.0320(18) -0.0077(14) -0.0045(14) 0.0033(13)
B1 0.0174(15) 0.0172(15) 0.0197(15) -0.0084(12) -0.0044(12) 0.0012(11)
C111 0.0190(13) 0.0187(13) 0.0165(13) -0.0058(11) -0.0023(10) -0.0008(11)
C112 0.0174(13) 0.0182(13) 0.0209(14) -0.0068(11) -0.0015(11) 0.0007(10)
C113 0.0177(14) 0.0198(14) 0.0198(14) -0.0043(11) -0.0018(11) -0.0021(11)
C114 0.0220(14) 0.0211(14) 0.0211(14) -0.0074(12) -0.0051(11) -0.0024(11)
C115 0.0222(14) 0.0210(14) 0.0197(14) -0.0088(11) -0.0046(11) 0.0014(11)
C116 0.0202(14) 0.0222(14) 0.0202(14) -0.0086(11) -0.0060(11) 0.0023(11)
C11A 0.016(3) 0.023(3) 0.030(3) -0.004(3) -0.003(3) -0.001(3)
F11A 0.020(2) 0.022(3) 0.039(4) -0.010(3) -0.008(4) 0.002(2)
F12A 0.013(7) 0.025(3) 0.045(4) -0.001(3) -0.002(3) -0.004(3)
F13A 0.023(3) 0.034(4) 0.029(3) -0.014(2) -0.011(2) 0.001(3)
C11C 0.027(3) 0.023(3) 0.033(3) -0.017(3) -0.013(3) 0.005(3)
F14A 0.042(4) 0.020(3) 0.039(3) -0.008(2) -0.023(2) 0.006(3)
F15A 0.043(3) 0.030(4) 0.076(5) -0.034(4) -0.034(4) 0.012(2)
F16A 0.040(5) 0.037(4) 0.046(4) -0.023(3) 0.002(3) 0.009(4)
C11B 0.017(3) 0.019(3) 0.027(3) -0.009(3) -0.004(3) -0.009(3)
F11B 0.019(3) 0.032(4) 0.057(6) -0.025(4) -0.012(5) 0.005(3)
F12B 0.009(5) 0.023(3) 0.046(4) -0.004(3) -0.005(3) -0.002(3)
F13B 0.027(3) 0.052(6) 0.032(3) 0.000(3) -0.009(3) 0.006(5)
C11D 0.031(3) 0.027(3) 0.035(3) -0.017(3) -0.012(3) 0.002(3)
F14B 0.052(6) 0.024(3) 0.045(3) -0.005(3) -0.010(3) 0.007(4)
F15B 0.053(4) 0.042(5) 0.063(4) -0.037(4) -0.033(4) 0.015(3)
F16B 0.028(3) 0.037(3) 0.058(5) -0.029(4) -0.004(3) 0.006(3)
C121 0.0180(13) 0.0120(12) 0.0238(14) -0.0041(10) -0.0043(11) 0.0007(10)
C122 0.0205(14) 0.0247(14) 0.0232(14) -0.0059(12) -0.0050(11) 0.0037(11)
C123 0.0192(14) 0.0357(17) 0.0280(15) -0.0049(13) -0.0012(12) 0.0049(12)
C124 0.0165(14) 0.0290(16) 0.0426(18) -0.0101(14) -0.0036(12) 0.0017(12)
C125 0.0217(14) 0.0324(16) 0.0441(17) -0.0200(14) -0.0103(13) 0.0022(12)
C126 0.0202(14) 0.0218(14) 0.0309(15) -0.0134(12) -0.0061(12) 0.0014(11)
C12A 0.030(3) 0.062(4) 0.058(4) -0.036(3) -0.022(4) 0.003(3)
F24A 0.056(4) 0.091(5) 0.028(3) -0.003(5) 0.000(3) 0.016(4)
F25A 0.039(3) 0.187(7) 0.055(4) -0.025(6) 0.008(3) 0.003(5)
F26A 0.132(6) 0.091(4) 0.057(4) -0.033(3) 0.016(5) 0.044(4)
C12C 0.036(3) 0.079(4) 0.031(3) -0.013(4) 0.000(3) 0.013(4)
F21B 0.047(5) 0.073(4) 0.077(5) -0.055(3) -0.028(4) 0.014(3)
F22B 0.036(3) 0.097(4) 0.066(4) -0.052(3) -0.039(2) 0.036(3)
F23B 0.039(3) 0.086(4) 0.050(3) -0.013(3) -0.021(3) -0.014(3)
C12B 0.030(3) 0.067(4) 0.060(4) -0.042(3) -0.019(4) 0.007(3)
F24B 0.040(3) 0.084(5) 0.032(4) -0.026(4) -0.009(3) 0.013(3)
F25B 0.039(3) 0.076(4) 0.042(3) -0.009(3) 0.015(2) -0.017(3)
F26B 0.064(4) 0.081(4) 0.036(3) -0.023(3) 0.003(3) 0.049(3)
C12D 0.028(3) 0.065(4) 0.033(3) -0.013(4) 0.000(3) 0.014(4)
F21D 0.032(4) 0.088(4) 0.056(4) -0.047(3) -0.014(3) 0.000(3)
F22D 0.032(3) 0.168(6) 0.103(5) -0.083(5) -0.007(3) -0.026(4)
F23D 0.091(6) 0.087(4) 0.089(6) -0.027(4) -0.065(5) 0.022(4)
C131 0.0173(13) 0.0189(14) 0.0224(14) -0.0079(11) -0.0058(11) 0.0033(10)
C132 0.0185(13) 0.0216(14) 0.0205(14) -0.0090(12) -0.0032(11) 0.0029(11)
C133 0.0218(15) 0.0241(15) 0.0254(16) -0.0041(13) -0.0017(12) 0.0068(12)
C134 0.045(2) 0.0182(15) 0.0372(19) -0.0069(14) -0.0073(16) 0.0089(14)
C135 0.051(2) 0.0226(16) 0.0369(19) -0.0134(15) -0.0151(16) 0.0107(15)
C136 0.0376(18) 0.0212(15) 0.0268(16) -0.0106(13) -0.0134(14) 0.0075(13)
C13A 0.038(3) 0.030(3) 0.025(3) -0.007(3) -0.001(3) 0.009(3)
F31A 0.061(4) 0.032(2) 0.018(2) -0.0069(19) -0.003(3) 0.004(2)
F32A 0.035(3) 0.042(4) 0.026(5) -0.003(3) -0.009(3) 0.017(3)
F33A 0.042(2) 0.032(3) 0.030(3) 0.0026(19) 0.0090(19) -0.005(2)
C13C 0.096(4) 0.032(3) 0.048(4) -0.026(3) -0.019(3) 0.009(3)
F34A 0.098(5) 0.041(3) 0.041(4) -0.022(3) 0.005(3) 0.009(4)
F35A 0.097(4) 0.048(3) 0.055(3) -0.039(3) -0.053(3) 0.026(3)
F36A 0.080(4) 0.022(2) 0.050(3) -0.020(2) -0.023(3) 0.003(2)
C13B 0.031(3) 0.033(3) 0.022(3) -0.003(3) -0.004(3) 0.010(3)
F31B 0.094(5) 0.048(3) 0.032(3) -0.008(3) -0.028(4) 0.002(4)
F32B 0.072(5) 0.033(3) 0.030(5) 0.000(3) -0.011(4) 0.023(4)
F33B 0.044(3) 0.113(6) 0.040(3) 0.001(4) 0.007(2) 0.016(3)
C13D 0.108(4) 0.037(4) 0.054(4) -0.018(4) -0.019(4) 0.012(4)
F34D 0.159(7) 0.043(3) 0.047(3) -0.017(3) -0.027(5) 0.020(5)
F35D 0.129(5) 0.103(6) 0.129(6) -0.078(5) -0.024(5) -0.007(4)
F36D 0.138(6) 0.035(3) 0.052(3) -0.028(3) -0.006(5) 0.021(4)
C141 0.0195(14) 0.0222(14) 0.0213(14) -0.0088(12) -0.0038(11) -0.0038(11)
C142 0.0226(15) 0.0340(17) 0.0225(15) -0.0125(13) -0.0050(12) 0.0002(13)
C143 0.0219(15) 0.048(2) 0.0254(16) -0.0162(15) 0.0008(13) -0.0098(14)
C144 0.0371(19) 0.047(2) 0.0250(17) -0.0074(15) 0.0044(14) -0.0198(16)
C145 0.041(2) 0.0291(18) 0.0288(18) 0.0017(14) -0.0056(15) -0.0129(15)
C146 0.0263(15) 0.0215(15) 0.0271(16) -0.0064(13) -0.0028(12) -0.0056(12)
C14A 0.028(3) 0.078(4) 0.039(3) -0.035(3) 0.002(3) -0.006(3)
F41A 0.043(4) 0.092(4) 0.088(6) -0.071(4) -0.003(5) 0.000(4)
F42A 0.027(4) 0.072(4) 0.050(4) -0.038(3) -0.007(3) 0.009(3)
F43A 0.047(4) 0.146(6) 0.047(4) -0.001(4) 0.019(3) 0.011(5)
C14C 0.066(4) 0.036(3) 0.028(3) 0.004(3) -0.010(3) -0.009(3)
F44A 0.062(3) 0.062(4) 0.063(4) 0.030(3) -0.014(3) 0.011(3)
F45A 0.076(5) 0.060(4) 0.026(3) 0.005(3) -0.010(3) -0.011(4)
F46A 0.118(6) 0.036(3) 0.062(5) -0.005(3) -0.019(5) 0.002(4)
C14B 0.026(3) 0.075(4) 0.041(3) -0.033(4) 0.003(3) -0.005(3)
F41B 0.037(3) 0.059(3) 0.037(3) -0.021(3) -0.001(3) 0.012(2)
F42B 0.029(3) 0.103(6) 0.063(4) -0.061(4) 0.002(4) -0.007(3)
F43B 0.049(4) 0.076(4) 0.041(3) -0.042(3) 0.004(3) 0.006(3)
C14D 0.068(4) 0.035(4) 0.032(3) 0.004(3) -0.001(3) -0.004(3)
F44D 0.077(4) 0.059(4) 0.053(4) 0.023(3) 0.003(3) 0.028(3)
F45D 0.093(6) 0.058(4) 0.044(4) 0.001(3) -0.026(4) -0.002(4)
F46D 0.088(5) 0.028(3) 0.045(3) 0.002(2) 0.006(3) -0.019(4)

loop_
_atom_type_symbol
_atom_type_description
_atom_type_scat_dispersion_real
_atom_type_scat_dispersion_imag
_atom_type_scat_source
C C 0.0033 0.0016 'International Tables Vol C Tables 4.2.6.8 and 6.1.1.4'
H H 0.0000 0.0000 'International Tables Vol C Tables 4.2.6.8 and 6.1.1.4'
B B 0.0013 0.0007 'International Tables Vol C Tables 4.2.6.8 and 6.1.1.4'
F F 0.0171 0.0103 'International Tables Vol C Tables 4.2.6.8 and 6.1.1.4'
N N 0.0061 0.0033 'International Tables Vol C Tables 4.2.6.8 and 6.1.1.4'
Ru Ru -1.2594 0.8363 'International Tables Vol C Tables 4.2.6.8 and 6.1.1.4'
P P 0.1023 0.0942 'International Tables Vol C Tables 4.2.6.8 and 6.1.1.4'

loop_
_geom_angle_atom_site_label_1
_geom_angle_atom_site_label_2
_geom_angle_atom_site_label_3
_geom_angle
_geom_angle_site_symmetry_1
_geom_angle_site_symmetry_3
_geom_angle_publ_flag
C13 Ru1 C10 86.96(13) . . ?
C13 Ru1 C9 92.43(14) . . ?
C10 Ru1 C9 37.37(18) . . ?
C13 Ru1 C11 110.75(14) . . ?
C10 Ru1 C11 36.72(17) . . ?
C9 Ru1 C11 66.29(16) . . ?
C13 Ru1 C8 121.86(14) . . ?
C10 Ru1 C8 65.19(16) . . ?
C9 Ru1 C8 35.54(15) . . ?
C11 Ru1 C8 76.53(15) . . ?
C13 Ru1 P2 85.78(10) . . ?
C10 Ru1 P2 114.56(14) . . ?
C9 Ru1 P2 151.89(12) . . ?
C11 Ru1 P2 88.11(11) . . ?
C8 Ru1 P2 151.61(10) . . ?
C13 Ru1 P1 82.60(9) . . ?
C10 Ru1 P1 141.92(14) . . ?
C9 Ru1 P1 106.50(12) . . ?
C11 Ru1 P1 164.50(11) . . ?
C8 Ru1 P1 89.83(11) . . ?
P2 Ru1 P1 101.09(3) . . ?
C13 Ru1 C12 145.58(13) . . ?
C10 Ru1 C12 62.33(14) . . ?
C9 Ru1 C12 72.95(14) . . ?
C11 Ru1 C12 34.90(14) . . ?
C8 Ru1 C12 60.92(15) . . ?
P2 Ru1 C12 92.98(10) . . ?
P1 Ru1 C12 131.05(10) . . ?
C13 Ru1 C7 154.11(13) . . ?
C10 Ru1 C7 73.63(13) . . ?
C9 Ru1 C7 61.75(14) . . ?
C11 Ru1 C7 62.48(14) . . ?
C8 Ru1 C7 34.00(14) . . ?
P2 Ru1 C7 117.61(9) . . ?
P1 Ru1 C7 102.06(9) . . ?
C12 Ru1 C7 32.88(14) . . ?
C26 P1 C14 101.89(15) . . ?
C26 P1 C20 103.72(15) . . ?
C14 P1 C20 101.02(15) . . ?
C26 P1 Ru1 117.27(11) . . ?
C14 P1 Ru1 111.22(11) . . ?
C20 P1 Ru1 119.23(10) . . ?
C32 P2 C44 103.06(15) . . ?
C32 P2 C38 100.67(16) . . ?
C44 P2 C38 99.69(15) . . ?
C32 P2 Ru1 122.22(10) . . ?
C44 P2 Ru1 112.34(11) . . ?
C38 P2 Ru1 115.77(13) . . ?
C12 N1 C1 109.5(3) . . ?
C12 N1 H1 125.3 . . ?
C1 N1 H1 125.3 . . ?
C2 C1 C6 124.1(4) . . ?
C2 C1 N1 128.6(4) . . ?
C6 C1 N1 107.2(3) . . ?
C3 C2 C1 115.9(4) . . ?
C3 C2 H2 122.1 . . ?
C1 C2 H2 122.1 . . ?
C2 C3 C4 124.2(4) . . ?
C2 C3 H3 117.9 . . ?
C4 C3 H3 117.9 . . ?
C3 C4 C5 119.1(3) . . ?
C3 C4 H4 120.4 . . ?
C5 C4 H4 120.4 . . ?
C4 C5 C6 117.8(3) . . ?
C4 C5 H5 121.1 . . ?
C6 C5 H5 121.1 . . ?
C1 C6 C5 118.9(3) . . ?
C1 C6 C7 107.8(3) . . ?
C5 C6 C7 133.3(4) . . ?
C12 C7 C8 119.8(3) . . ?
C12 C7 C6 106.8(3) . . ?
C8 C7 C6 133.3(4) . . ?
C12 C7 Ru1 73.4(2) . . ?
C8 C7 Ru1 66.8(2) . . ?
C6 C7 Ru1 136.5(2) . . ?
C9 C8 C7 120.1(4) . . ?
C9 C8 Ru1 69.0(2) . . ?
C7 C8 Ru1 79.2(2) . . ?
C9 C8 H8 119.9 . . ?
C7 C8 H8 119.9 . . ?
Ru1 C8 H8 119.9 . . ?
C8 C9 C10 119.9(4) . . ?
C8 C9 Ru1 75.4(2) . . ?
C10 C9 Ru1 70.0(2) . . ?
C8 C9 H9 119.8 . . ?
C10 C9 H9 119.8 . . ?
Ru1 C9 H9 119.8 . . ?
C11 C10 C9 121.1(4) . . ?
C11 C10 Ru1 74.6(2) . . ?
C9 C10 Ru1 72.6(2) . . ?
C11 C10 H10 119.3 . . ?
C9 C10 H10 119.3 . . ?
Ru1 C10 H10 119.3 . . ?
C10 C11 C12 117.1(4) . . ?
C10 C11 Ru1 68.7(2) . . ?
C12 C11 Ru1 80.0(2) . . ?
C10 C11 H11 121.5 . . ?
C12 C11 H11 121.5 . . ?
Ru1 C11 H11 121.5 . . ?
N1 C12 C7 108.7(3) . . ?
N1 C12 C11 130.2(4) . . ?
C7 C12 C11 121.1(4) . . ?
N1 C12 Ru1 136.6(3) . . ?
C7 C12 Ru1 73.7(2) . . ?
C11 C12 Ru1 65.07(19) . . ?
Ru1 C13 H13A 109.5 . . ?
Ru1 C13 H13B 109.5 . . ?
H13A C13 H13B 109.5 . . ?
Ru1 C13 H13C 109.5 . . ?
H13A C13 H13C 109.5 . . ?
H13B C13 H13C 109.5 . . ?
C19 C14 C15 118.7(3) . . ?
C19 C14 P1 119.3(3) . . ?
C15 C14 P1 122.0(2) . . ?
C16 C15 C14 119.9(3) . . ?
C16 C15 H15 120.0 . . ?
C14 C15 H15 120.0 . . ?
C17 C16 C15 120.5(4) . . ?
C17 C16 H16 119.7 . . ?
C15 C16 H16 119.7 . . ?
C16 C17 C18 120.0(4) . . ?
C16 C17 H17 120.0 . . ?
C18 C17 H17 120.0 . . ?
C19 C18 C17 120.1(4) . . ?
C19 C18 H18 120.0 . . ?
C17 C18 H18 120.0 . . ?
C18 C19 C14 120.7(4) . . ?
C18 C19 H19 119.6 . . ?
C14 C19 H19 119.6 . . ?
C21 C20 C25 117.9(3) . . ?
C21 C20 P1 123.4(3) . . ?
C25 C20 P1 118.6(3) . . ?
C20 C21 C22 120.8(4) . . ?
C20 C21 H21 119.6 . . ?
C22 C21 H21 119.6 . . ?
C23 C22 C21 120.6(4) . . ?
C23 C22 H22 119.7 . . ?
C21 C22 H22 119.7 . . ?
C22 C23 C24 119.6(3) . . ?
C22 C23 H23 120.2 . . ?
C24 C23 H23 120.2 . . ?
C23 C24 C25 120.1(4) . . ?
C23 C24 H24 120.0 . . ?
C25 C24 H24 120.0 . . ?
C24 C25 C20 120.8(4) . . ?
C24 C25 H25 119.6 . . ?
C20 C25 H25 119.6 . . ?
C27 C26 C31 118.9(3) . . ?
C27 C26 P1 117.5(2) . . ?
C31 C26 P1 123.5(3) . . ?
C26 C27 C28 120.8(3) . . ?
C26 C27 H27 119.6 . . ?
C28 C27 H27 119.6 . . ?
C29 C28 C27 119.4(4) . . ?
C29 C28 H28 120.3 . . ?
C27 C28 H28 120.3 . . ?
C28 C29 C30 120.2(3) . . ?
C28 C29 H29 119.9 . . ?
C30 C29 H29 119.9 . . ?
C31 C30 C29 120.6(3) . . ?
C31 C30 H30 119.7 . . ?
C29 C30 H30 119.7 . . ?
C30 C31 C26 120.0(3) . . ?
C30 C31 H31 120.0 . . ?
C26 C31 H31 120.0 . . ?
C33 C32 C37 117.8(3) . . ?
C33 C32 P2 121.5(3) . . ?
C37 C32 P2 120.6(3) . . ?
C34 C33 C32 121.6(4) . . ?
C34 C33 H33 119.2 . . ?
C32 C33 H33 119.2 . . ?
C35 C34 C33 119.3(4) . . ?
C35 C34 H34 120.3 . . ?
C33 C34 H34 120.3 . . ?
C36 C35 C34 120.3(4) . . ?
C36 C35 H35 119.9 . . ?
C34 C35 H35 119.9 . . ?
C35 C36 C37 120.3(4) . . ?
C35 C36 H36 119.8 . . ?
C37 C36 H36 119.8 . . ?
C36 C37 C32 120.7(4) . . ?
C36 C37 H37 119.7 . . ?
C32 C37 H37 119.7 . . ?
C39 C38 C43 118.9(3) . . ?
C39 C38 P2 122.1(3) . . ?
C43 C38 P2 118.8(3) . . ?
C38 C39 C40 120.3(4) . . ?
C38 C39 H39 119.8 . . ?
C40 C39 H39 119.8 . . ?
C41 C40 C39 120.2(4) . . ?
C41 C40 H40 119.9 . . ?
C39 C40 H40 119.9 . . ?
C40 C41 C42 120.2(4) . . ?
C40 C41 H41 119.9 . . ?
C42 C41 H41 119.9 . . ?
C41 C42 C43 119.5(4) . . ?
C41 C42 H42 120.2 . . ?
C43 C42 H42 120.2 . . ?
C42 C43 C38 120.8(4) . . ?
C42 C43 H43 119.6 . . ?
C38 C43 H43 119.6 . . ?
C45 C44 C49 118.2(3) . . ?
C45 C44 P2 121.4(3) . . ?
C49 C44 P2 120.3(3) . . ?
C44 C45 C46 120.7(3) . . ?
C44 C45 H45 119.6 . . ?
C46 C45 H45 119.6 . . ?
C47 C46 C45 120.4(3) . . ?
C47 C46 H46 119.8 . . ?
C45 C46 H46 119.8 . . ?
C46 C47 C48 119.6(3) . . ?
C46 C47 H47 120.2 . . ?
C48 C47 H47 120.2 . . ?
C47 C48 C49 120.5(4) . . ?
C47 C48 H48 119.8 . . ?
C49 C48 H48 119.8 . . ?
C48 C49 C44 120.5(3) . . ?
C48 C49 H49 119.8 . . ?
C44 C49 H49 119.8 . . ?
C121 B1 C131 103.7(2) . . ?
C121 B1 C111 113.2(2) . . ?
C131 B1 C111 112.7(2) . . ?
C121 B1 C141 113.7(2) . . ?
C131 B1 C141 111.3(2) . . ?
C111 B1 C141 102.5(2) . . ?
C116 C111 C112 116.0(3) . . ?
C116 C111 B1 122.9(3) . . ?
C112 C111 B1 120.3(2) . . ?
C113 C112 C111 121.7(3) . . ?
C113 C112 H112 119.1 . . ?
C111 C112 H112 119.1 . . ?
C112 C113 C114 121.5(3) . . ?
C112 C113 C11B 119.3(6) . . ?
C114 C113 C11B 119.3(6) . . ?
C112 C113 C11A 123.0(6) . . ?
C114 C113 C11A 115.5(6) . . ?
C115 C114 C113 117.7(3) . . ?
C115 C114 H114 121.2 . . ?
C113 C114 H114 121.2 . . ?
C114 C115 C116 121.2(3) . . ?
C114 C115 C11D 120.5(5) . . ?
C116 C115 C11D 118.3(5) . . ?
C114 C115 C11C 119.5(4) . . ?
C116 C115 C11C 119.2(4) . . ?
C111 C116 C115 121.9(3) . . ?
C111 C116 H116 119.0 . . ?
C115 C116 H116 119.0 . . ?
F13A C11A F12A 106.8(5) . . ?
F13A C11A F11A 106.3(5) . . ?
F12A C11A F11A 105.8(5) . . ?
F13A C11A C113 112.1(12) . . ?
F12A C11A C113 114.7(14) . . ?
F11A C11A C113 110.7(12) . . ?
F16A C11C F15A 107.6(5) . . ?
F16A C11C F14A 105.8(5) . . ?
F15A C11C F14A 105.7(5) . . ?
F16A C11C C115 111.2(13) . . ?
F15A C11C C115 113.9(9) . . ?
F14A C11C C115 112.1(11) . . ?
F13B C11B F12B 106.7(5) . . ?
F13B C11B F11B 106.4(5) . . ?
F12B C11B F11B 105.3(5) . . ?
F13B C11B C113 113.8(12) . . ?
F12B C11B C113 110.1(13) . . ?
F11B C11B C113 113.8(11) . . ?
F16B C11D F15B 106.9(5) . . ?
F16B C11D F14B 105.9(5) . . ?
F15B C11D F14B 106.1(5) . . ?
F16B C11D C115 115.3(13) . . ?
F15B C11D C115 112.2(9) . . ?
F14B C11D C115 109.8(12) . . ?
C122 C121 C126 116.4(3) . . ?
C122 C121 B1 121.4(3) . . ?
C126 C121 B1 121.7(3) . . ?
C121 C122 C123 121.8(3) . . ?
C121 C122 H122 119.1 . . ?
C123 C122 H122 119.1 . . ?
C124 C123 C122 121.0(3) . . ?
C124 C123 C12D 118.2(13) . . ?
C122 C123 C12D 120.7(13) . . ?
C124 C123 C12C 120.2(13) . . ?
C122 C123 C12C 118.4(13) . . ?
C123 C124 C125 118.1(3) . . ?
C123 C124 H124 120.9 . . ?
C125 C124 H124 120.9 . . ?
C124 C125 C126 121.1(3) . . ?
C124 C125 C12B 118.5(13) . . ?
C126 C125 C12B 120.4(13) . . ?
C124 C125 C12A 122.1(13) . . ?
C126 C125 C12A 116.8(12) . . ?
C125 C126 C121 121.6(3) . . ?
C125 C126 H126 119.2 . . ?
C121 C126 H126 119.2 . . ?
F21B C12A F22B 112(2) . . ?
F21B C12A F23B 106(2) . . ?
F22B C12A F23B 104(2) . . ?
F21B C12A C125 113(2) . . ?
F22B C12A C125 110.8(19) . . ?
F23B C12A C125 110(2) . . ?
F25A C12C F26A 112(2) . . ?
F25A C12C F24A 106.8(19) . . ?
F26A C12C F24A 106(2) . . ?
F25A C12C C123 111(2) . . ?
F26A C12C C123 112.9(18) . . ?
F24A C12C C123 108(2) . . ?
F22D C12B F21D 107(2) . . ?
F22D C12B F23D 106(2) . . ?
F21D C12B F23D 99.6(16) . . ?
F22D C12B C125 116.8(18) . . ?
F21D C12B C125 113(2) . . ?
F23D C12B C125 112(2) . . ?
F24B C12D F26B 107(2) . . ?
F24B C12D F25B 106.5(19) . . ?
F26B C12D F25B 100.8(18) . . ?
F24B C12D C123 117(2) . . ?
F26B C12D C123 110.8(17) . . ?
F25B C12D C123 114.0(19) . . ?
C136 C131 C132 115.8(3) . . ?
C136 C131 B1 120.5(3) . . ?
C132 C131 B1 123.5(3) . . ?
C133 C132 C131 122.1(3) . . ?
C133 C132 H132 119.0 . . ?
C131 C132 H132 119.0 . . ?
C132 C133 C134 120.6(3) . . ?
C132 C133 C13A 125.7(4) . . ?
C134 C133 C13A 113.5(4) . . ?
C132 C133 C13B 116.9(4) . . ?
C134 C133 C13B 122.4(4) . . ?
C135 C134 C133 118.3(3) . . ?
C135 C134 H134 120.9 . . ?
C133 C134 H134 120.9 . . ?
C136 C135 C134 120.4(3) . . ?
C136 C135 C13D 120.0(4) . . ?
C134 C135 C13D 119.6(4) . . ?
C136 C135 C13C 116.0(4) . . ?
C134 C135 C13C 123.5(4) . . ?
C135 C136 C131 122.8(3) . . ?
C135 C136 H136 118.6 . . ?
C131 C136 H136 118.6 . . ?
F33A C13A F32A 107.1(5) . . ?
F33A C13A F31A 105.3(5) . . ?
F32A C13A F31A 105.8(5) . . ?
F33A C13A C133 116.1(6) . . ?
F32A C13A C133 111.5(9) . . ?
F31A C13A C133 110.3(6) . . ?
F36A C13C F35A 108.0(5) . . ?
F36A C13C F34A 105.7(5) . . ?
F35A C13C F34A 104.3(5) . . ?
F36A C13C C135 114.7(7) . . ?
F35A C13C C135 112.0(6) . . ?
F34A C13C C135 111.4(7) . . ?
F33B C13B F32B 106.5(5) . . ?
F33B C13B F31B 104.9(5) . . ?
F32B C13B F31B 105.9(5) . . ?
F33B C13B C133 111.1(6) . . ?
F32B C13B C133 112.6(10) . . ?
F31B C13B C133 115.2(6) . . ?
F36D C13D F35D 107.8(6) . . ?
F36D C13D F34D 105.0(5) . . ?
F35D C13D F34D 104.8(6) . . ?
F36D C13D C135 112.5(7) . . ?
F35D C13D C135 111.1(8) . . ?
F34D C13D C135 115.0(9) . . ?
C142 C141 C146 115.9(3) . . ?
C142 C141 B1 121.4(3) . . ?
C146 C141 B1 122.3(3) . . ?
C143 C142 C141 121.9(3) . . ?
C143 C142 H142 119.0 . . ?
C141 C142 H142 119.0 . . ?
C144 C143 C142 120.7(3) . . ?
C144 C143 C14A 121.4(4) . . ?
C142 C143 C14A 117.9(4) . . ?
C144 C143 C14B 121.5(4) . . ?
C142 C143 C14B 117.8(4) . . ?
C145 C144 C143 118.5(3) . . ?
C145 C144 H144 120.8 . . ?
C143 C144 H144 120.8 . . ?
C144 C145 C146 121.2(3) . . ?
C144 C145 C14D 120.7(4) . . ?
C146 C145 C14D 117.7(4) . . ?
C144 C145 C14C 116.4(4) . . ?
C146 C145 C14C 122.3(4) . . ?
C145 C146 C141 121.8(3) . . ?
C145 C146 H146 119.1 . . ?
C141 C146 H146 119.1 . . ?
F43A C14A F42A 107.7(5) . . ?
F43A C14A F41A 106.0(5) . . ?
F42A C14A F41A 103.6(5) . . ?
F43A C14A C143 113.6(8) . . ?
F42A C14A C143 111.7(7) . . ?
F41A C14A C143 113.6(9) . . ?
F46A C14C F45A 106.7(5) . . ?
F46A C14C F44A 106.3(5) . . ?
F45A C14C F44A 105.0(5) . . ?
F46A C14C C145 110.1(7) . . ?
F45A C14C C145 115.9(7) . . ?
F44A C14C C145 112.2(5) . . ?
F43B C14B F42B 106.7(5) . . ?
F43B C14B F41B 106.1(5) . . ?
F42B C14B F41B 104.7(5) . . ?
F43B C14B C143 112.1(7) . . ?
F42B C14B C143 113.9(8) . . ?
F41B C14B C143 112.7(8) . . ?
F46D C14D F45D 106.8(5) . . ?
F46D C14D F44D 105.2(5) . . ?
F45D C14D F44D 105.9(5) . . ?
F46D C14D C145 113.0(6) . . ?
F45D C14D C145 109.1(7) . . ?
F44D C14D C145 116.3(6) . . ?

loop_
_geom_bond_atom_site_label_1
_geom_bond_atom_site_label_2
_geom_bond_distance
_geom_bond_site_symmetry_2
_geom_bond_publ_flag
Ru1 C13 2.165(3) . ?
Ru1 C10 2.201(4) . ?
Ru1 C9 2.236(4) . ?
Ru1 C11 2.278(3) . ?
Ru1 C8 2.317(4) . ?
Ru1 P2 2.3487(9) . ?
Ru1 P1 2.3754(8) . ?
Ru1 C12 2.474(3) . ?
Ru1 C7 2.477(3) . ?
P1 C26 1.828(3) . ?
P1 C14 1.841(3) . ?
P1 C20 1.841(3) . ?
P2 C32 1.841(3) . ?
P2 C44 1.848(3) . ?
P2 C38 1.849(3) . ?
N1 C12 1.368(5) . ?
N1 C1 1.417(5) . ?
N1 H1 0.8800 . ?
C1 C2 1.367(6) . ?
C1 C6 1.387(5) . ?
C2 C3 1.362(6) . ?
C2 H2 0.9500 . ?
C3 C4 1.392(6) . ?
C3 H3 0.9500 . ?
C4 C5 1.401(6) . ?
C4 H4 0.9500 . ?
C5 C6 1.419(6) . ?
C5 H5 0.9500 . ?
C6 C7 1.444(5) . ?
C7 C12 1.401(6) . ?
C7 C8 1.410(6) . ?
C8 C9 1.392(6) . ?
C8 H8 1.0000 . ?
C9 C10 1.422(7) . ?
C9 H9 1.0000 . ?
C10 C11 1.413(6) . ?
C10 H10 1.0000 . ?
C11 C12 1.437(6) . ?
C11 H11 1.0000 . ?
C13 H13A 0.9800 . ?
C13 H13B 0.9800 . ?
C13 H13C 0.9800 . ?
C14 C19 1.399(5) . ?
C14 C15 1.399(5) . ?
C15 C16 1.395(5) . ?
C15 H15 0.9500 . ?
C16 C17 1.378(6) . ?
C16 H16 0.9500 . ?
C17 C18 1.384(6) . ?
C17 H17 0.9500 . ?
C18 C19 1.384(5) . ?
C18 H18 0.9500 . ?
C19 H19 0.9500 . ?
C20 C21 1.384(5) . ?
C20 C25 1.395(5) . ?
C21 C22 1.395(5) . ?
C21 H21 0.9500 . ?
C22 C23 1.366(6) . ?
C22 H22 0.9500 . ?
C23 C24 1.380(6) . ?
C23 H23 0.9500 . ?
C24 C25 1.392(5) . ?
C24 H24 0.9500 . ?
C25 H25 0.9500 . ?
C26 C27 1.397(5) . ?
C26 C31 1.402(5) . ?
C27 C28 1.401(5) . ?
C27 H27 0.9500 . ?
C28 C29 1.381(6) . ?
C28 H28 0.9500 . ?
C29 C30 1.393(6) . ?
C29 H29 0.9500 . ?
C30 C31 1.386(5) . ?
C30 H30 0.9500 . ?
C31 H31 0.9500 . ?
C32 C33 1.396(5) . ?
C32 C37 1.402(5) . ?
C33 C34 1.395(5) . ?
C33 H33 0.9500 . ?
C34 C35 1.384(7) . ?
C34 H34 0.9500 . ?
C35 C36 1.380(7) . ?
C35 H35 0.9500 . ?
C36 C37 1.392(6) . ?
C36 H36 0.9500 . ?
C37 H37 0.9500 . ?
C38 C39 1.390(5) . ?
C38 C43 1.400(6) . ?
C39 C40 1.399(5) . ?
C39 H39 0.9500 . ?
C40 C41 1.384(7) . ?
C40 H40 0.9500 . ?
C41 C42 1.389(7) . ?
C41 H41 0.9500 . ?
C42 C43 1.395(5) . ?
C42 H42 0.9500 . ?
C43 H43 0.9500 . ?
C44 C45 1.397(5) . ?
C44 C49 1.401(5) . ?
C45 C46 1.397(5) . ?
C45 H45 0.9500 . ?
C46 C47 1.374(6) . ?
C46 H46 0.9500 . ?
C47 C48 1.389(6) . ?
C47 H47 0.9500 . ?
C48 C49 1.391(5) . ?
C48 H48 0.9500 . ?
C49 H49 0.9500 . ?
B1 C121 1.633(4) . ?
B1 C131 1.636(4) . ?
B1 C111 1.637(4) . ?
B1 C141 1.642(4) . ?
C111 C116 1.393(4) . ?
C111 C112 1.417(4) . ?
C112 C113 1.381(4) . ?
C112 H112 0.9500 . ?
C113 C114 1.392(4) . ?
C113 C11B 1.461(15) . ?
C113 C11A 1.557(15) . ?
C114 C115 1.385(4) . ?
C114 H114 0.9500 . ?
C115 C116 1.399(4) . ?
C115 C11D 1.483(14) . ?
C115 C11C 1.511(13) . ?
C116 H116 0.9500 . ?
C11A F13A 1.322(4) . ?
C11A F12A 1.339(4) . ?
C11A F11A 1.348(4) . ?
C11C F16A 1.323(4) . ?
C11C F15A 1.335(4) . ?
C11C F14A 1.348(4) . ?
C11B F13B 1.322(4) . ?
C11B F12B 1.340(4) . ?
C11B F11B 1.349(4) . ?
C11D F16B 1.323(4) . ?
C11D F15B 1.336(4) . ?
C11D F14B 1.346(4) . ?
C121 C122 1.393(4) . ?
C121 C126 1.405(4) . ?
C122 C123 1.399(4) . ?
C122 H122 0.9500 . ?
C123 C124 1.382(5) . ?
C123 C12D 1.48(3) . ?
C123 C12C 1.55(3) . ?
C124 C125 1.384(5) . ?
C124 H124 0.9500 . ?
C125 C126 1.396(4) . ?
C125 C12B 1.44(3) . ?
C125 C12A 1.57(3) . ?
C126 H126 0.9500 . ?
C12A F21B 1.27(4) . ?
C12A F22B 1.31(4) . ?
C12A F23B 1.38(3) . ?
F24A C12C 1.37(3) . ?
F25A C12C 1.27(3) . ?
F26A C12C 1.29(2) . ?
C12B F22D 1.29(3) . ?
C12B F21D 1.36(4) . ?
C12B F23D 1.40(3) . ?
F24B C12D 1.29(3) . ?
F25B C12D 1.38(3) . ?
F26B C12D 1.35(2) . ?
C131 C136 1.399(4) . ?
C131 C132 1.404(4) . ?
C132 C133 1.390(4) . ?
C132 H132 0.9500 . ?
C133 C134 1.397(5) . ?
C133 C13A 1.456(10) . ?
C133 C13B 1.547(10) . ?
C134 C135 1.390(5) . ?
C134 H134 0.9500 . ?
C135 C136 1.385(5) . ?
C135 C13D 1.461(11) . ?
C135 C13C 1.529(9) . ?
C136 H136 0.9500 . ?
C13A F33A 1.324(4) . ?
C13A F32A 1.337(4) . ?
C13A F31A 1.347(4) . ?
C13C F36A 1.314(4) . ?
C13C F35A 1.332(4) . ?
C13C F34A 1.353(4) . ?
C13B F33B 1.320(4) . ?
C13B F32B 1.337(4) . ?
C13B F31B 1.348(4) . ?
C13D F36D 1.317(4) . ?
C13D F35D 1.331(4) . ?
C13D F34D 1.352(4) . ?
C141 C142 1.403(4) . ?
C141 C146 1.407(4) . ?
C142 C143 1.403(5) . ?
C142 H142 0.9500 . ?
C143 C144 1.383(6) . ?
C143 C14A 1.486(10) . ?
C143 C14B 1.524(10) . ?
C144 C145 1.379(6) . ?
C144 H144 0.9500 . ?
C145 C146 1.395(5) . ?
C145 C14D 1.494(9) . ?
C145 C14C 1.498(9) . ?
C146 H146 0.9500 . ?
C14A F43A 1.318(4) . ?
C14A F42A 1.336(4) . ?
C14A F41A 1.353(4) . ?
C14C F46A 1.322(4) . ?
C14C F45A 1.337(4) . ?
C14C F44A 1.347(4) . ?
C14B F43B 1.319(4) . ?
C14B F42B 1.335(4) . ?
C14B F41B 1.354(4) . ?
C14D F46D 1.324(4) . ?
C14D F45D 1.335(4) . ?
C14D F44D 1.349(4) . ?
